data_2220164
loop_
_publ_author_name
'Zhan, Xiu-Huan'
'Wang, Zi-Yun'
'Tan, Xiao-Hong'
'Tan, Zhi-Wei'
'Song, Xin-Jian'

_publ_section_title
;
 1-(4-Methylbenzoyl)-3-[5-(4-pyridyl)-1,3,4-thiadiazol-2-yl]urea
;
_journal_coeditor_code FJ2164
_journal_issue 12
_journal_name_full 'Acta Crystallographica Section E'
_journal_page_first o2255
_journal_paper_doi 10.1107/S1600536808035149
_journal_volume 64
_journal_year 2008
_chemical_formula_iupac 'C16 H13 N5 O2 S1'
_chemical_formula_moiety 'C16 H13 N5 O2 S1'
_chemical_formula_sum 'C16 H13 N5 O2 S'
_chemical_formula_weight 339.37
_chemical_melting_point_gt 573
_chemical_name_systematic
;
1-(4-Methylbenzoyl)-3-[5-(4-pyridyl)-1,3,4-thiadiazol-2-yl]urea
;
_space_group_IT_number 2
_symmetry_cell_setting triclinic
_symmetry_space_group_name_Hall '-P 1'
_symmetry_space_group_name_H-M 'P -1'
_atom_sites_solution_hydrogens geom
_atom_sites_solution_primary direct
_atom_sites_solution_secondary difmap
_audit_creation_method SHELXL-97
_cell_angle_alpha 88.892(2)
_cell_angle_beta 80.849(2)
_cell_angle_gamma 77.989(2)
_cell_formula_units_Z 2
_cell_length_a 5.0563(5)
_cell_length_b 11.8561(11)
_cell_length_c 13.2506(12)
_cell_measurement_reflns_used 1721
_cell_measurement_temperature 297(2)
_cell_measurement_theta_max 24.72
_cell_measurement_theta_min 2.33
_cell_volume 766.99(13)
_computing_cell_refinement 'SAINT (Bruker, 2001)'
_computing_data_collection 'SMART (Bruker, 2001)'
_computing_data_reduction 'SAINT (Bruker, 2001)'
_computing_molecular_graphics 'SHELXTL (Sheldrick, 2008)'
_computing_publication_material 'SHELXTL (Sheldrick, 2008)'
_computing_structure_refinement 'SHELXL97 (Sheldrick, 2008)'
_computing_structure_solution 'SHELXS97 (Sheldrick, 2008)'
_diffrn_ambient_temperature 297(2)
_diffrn_measured_fraction_theta_full 0.987
_diffrn_measured_fraction_theta_max 0.987
_diffrn_measurement_device_type 'Bruker SMART CCD area-detector'
_diffrn_measurement_method '\f and \w'
_diffrn_radiation_monochromator graphite
_diffrn_radiation_source 'fine-focus sealed tube'
_diffrn_radiation_type MoK\a
_diffrn_radiation_wavelength 0.71073
_diffrn_reflns_av_R_equivalents 0.0956
_diffrn_reflns_av_sigmaI/netI 0.0816
_diffrn_reflns_limit_h_max 6
_diffrn_reflns_limit_h_min -6
_diffrn_reflns_limit_k_max 14
_diffrn_reflns_limit_k_min -14
_diffrn_reflns_limit_l_max 16
_diffrn_reflns_limit_l_min -16
_diffrn_reflns_number 6171
_diffrn_reflns_theta_full 26.00
_diffrn_reflns_theta_max 26.00
_diffrn_reflns_theta_min 1.76
_diffrn_standards_decay_% 0
_diffrn_standards_interval_count 0
_diffrn_standards_interval_time 0
_diffrn_standards_number 0
_exptl_absorpt_coefficient_mu 0.231
_exptl_absorpt_correction_type none
_exptl_crystal_colour colorless
_exptl_crystal_density_diffrn 1.469
_exptl_crystal_density_method 'not measured'
_exptl_crystal_description block
_exptl_crystal_F_000 352
_exptl_crystal_size_max 0.20
_exptl_crystal_size_mid 0.10
_exptl_crystal_size_min 0.04
_refine_diff_density_max 0.243
_refine_diff_density_min -0.320
_refine_ls_extinction_method none
_refine_ls_goodness_of_fit_ref 1.063
_refine_ls_hydrogen_treatment constr
_refine_ls_matrix_type full
_refine_ls_number_parameters 214
_refine_ls_number_reflns 2978
_refine_ls_number_restraints 0
_refine_ls_restrained_S_all 1.063
_refine_ls_R_factor_all 0.0860
_refine_ls_R_factor_gt 0.0616
_refine_ls_shift/su_max 0.000
_refine_ls_shift/su_mean 0.000
_refine_ls_structure_factor_coef Fsqd
_refine_ls_weighting_details 'calc w=1/[\s^2^(Fo^2^)+(0.1026P)^2^] where P=(Fo^2^+2Fc^2^)/3'
_refine_ls_weighting_scheme calc
_refine_ls_wR_factor_gt 0.1626
_refine_ls_wR_factor_ref 0.1950
_reflns_number_gt 2120
_reflns_number_total 2978
_reflns_threshold_expression I>2\s(I)
_cod_data_source_file fj2164.cif
_cod_data_source_block I
_cod_depositor_comments
;
The following automatic conversions were performed:
'_symmetry_cell_setting' value 'Triclinic' changed to 'triclinic'
according to '/home/saulius/struct/CIF-dictionaries/cif_core.dic'
dictionary named 'cif_core.dic' version 2.4.1 from 2010-06-29.

Automatic conversion script
Id: cif_fix_enum 1527 2010-12-29 10:47:43Z saulius 

The following automatic conversions were performed:

'_symmetry_cell_setting' value 'Triclinic' changed to 'triclinic'
according to /home/saulius/struct/CIF-dictionaries/cif_core.dic
dictionary named 'cif_core.dic' version 2.4.1 from 2010-06-29.

Automatic conversion script
Id: cif_fix_values 1715 2011-07-08 13:25:40Z adriana 
;
_cod_original_formula_sum 'C16 H13 N5 O2 S1'
_cod_database_code 2220164
_cod_database_fobs_code 2220164

loop_
_symmetry_equiv_pos_as_xyz
'x, y, z'
'-x, -y, -z'

loop_
_atom_site_type_symbol
_atom_site_label
_atom_site_fract_x
_atom_site_fract_y
_atom_site_fract_z
_atom_site_U_iso_or_equiv
_atom_site_adp_type
_atom_site_calc_flag
_atom_site_refinement_flags
_atom_site_occupancy
_atom_site_disorder_assembly
_atom_site_disorder_group
S S1 0.59211(17) 0.73166(7) -0.09171(5) 0.0562(3) Uani d . 1 . .
N N1 0.8010(5) 0.96100(19) 0.13767(16) 0.0449(6) Uani d . 1 . .
H H1 0.9109 1.0058 0.1159 0.054 Uiso calc R 1 . .
N N2 0.5583(5) 0.82578(19) 0.09796(16) 0.0459(6) Uani d . 1 . .
H H2 0.4995 0.8259 0.1625 0.055 Uiso calc R 1 . .
N N3 0.2887(6) 0.6962(2) 0.07332(18) 0.0565(7) Uani d . 1 . .
N N4 0.2335(5) 0.6273(2) 0.00007(19) 0.0537(7) Uani d . 1 . .
N N5 0.3212(7) 0.4482(3) -0.3539(2) 0.0800(9) Uani d . 1 . .
O O1 0.5680(6) 0.8977(2) 0.27987(16) 0.0916(9) Uani d . 1 . .
O O2 0.8225(5) 0.90478(17) -0.02610(13) 0.0574(6) Uani d . 1 . .
C C1 1.0069(10) 1.2823(3) 0.5070(3) 0.0936(14) Uani d . 1 A .
H H1A 0.9255 1.2708 0.5759 0.140 Uiso calc R 1 . .
H H1B 0.9400 1.3601 0.4874 0.140 Uiso calc R 1 . .
H H1C 1.2024 1.2684 0.5025 0.140 Uiso calc R 1 . .
C C2 0.9326(7) 1.1995(3) 0.4361(2) 0.0567(8) Uani d . 1 . .
C C5 0.8036(6) 1.0456(2) 0.3046(2) 0.0460(7) Uani d . 1 . .
C C3A 0.9463(13) 1.2164(5) 0.3343(4) 0.0512(14) Uiso d P 0.50 A 1
H H3A 0.9870 1.2852 0.3082 0.061 Uiso calc PR 0.50 A 1
C C4A 0.9036(12) 1.1382(5) 0.2677(4) 0.0432(13) Uiso d P 0.50 A 1
H H4A 0.9429 1.1484 0.1976 0.052 Uiso calc PR 0.50 A 1
C C6A 0.7810(12) 1.0218(5) 0.4113(4) 0.0501(14) Uiso d P 0.50 A 1
H H6A 0.7357 0.9534 0.4365 0.060 Uiso calc PR 0.50 A 1
C C7A 0.8276(13) 1.1023(6) 0.4758(5) 0.0533(15) Uiso d P 0.50 A 1
H H7A 0.7903 1.0933 0.5462 0.064 Uiso calc PR 0.50 A 1
C C3B 1.1141(12) 1.1626(5) 0.3379(4) 0.0473(13) Uiso d P 0.50 A 2
H H3B 1.2799 1.1857 0.3197 0.057 Uiso calc PR 0.50 A 2
C C4B 1.0226(12) 1.0914(5) 0.2743(4) 0.0405(12) Uiso d P 0.50 A 2
H H4B 1.1179 1.0753 0.2084 0.049 Uiso calc PR 0.50 A 2
C C6B 0.6374(12) 1.0858(5) 0.3994(4) 0.0464(13) Uiso d P 0.50 A 2
H H6B 0.4711 1.0634 0.4188 0.056 Uiso calc PR 0.50 A 2
C C7B 0.7220(13) 1.1576(5) 0.4624(4) 0.0468(14) Uiso d P 0.50 A 2
H H7B 0.6200 1.1760 0.5270 0.056 Uiso calc PR 0.50 A 2
C C8 0.7154(7) 0.9624(3) 0.2418(2) 0.0518(8) Uani d . 1 A .
C C9 0.7317(6) 0.8962(2) 0.0638(2) 0.0430(7) Uani d . 1 . .
C C10 0.4699(6) 0.7538(2) 0.03602(19) 0.0422(6) Uani d . 1 . .
C C11 0.3759(6) 0.6354(2) -0.0884(2) 0.0454(7) Uani d . 1 . .
C C12 0.3576(6) 0.5700(2) -0.1797(2) 0.0503(7) Uani d . 1 . .
C C13 0.5012(9) 0.5865(4) -0.2729(3) 0.1010(16) Uani d . 1 . .
H H13 0.6168 0.6387 -0.2796 0.121 Uiso calc R 1 . .
C C14 0.4754(10) 0.5258(4) -0.3576(3) 0.1101(18) Uani d . 1 . .
H H14 0.5720 0.5405 -0.4206 0.132 Uiso calc R 1 . .
C C15 0.1854(7) 0.4317(3) -0.2624(3) 0.0663(9) Uani d . 1 . .
H H15 0.0759 0.3771 -0.2572 0.080 Uiso calc R 1 . .
C C16 0.1956(7) 0.4896(3) -0.1754(2) 0.0581(8) Uani d . 1 . .
H H16 0.0937 0.4747 -0.1136 0.070 Uiso calc R 1 . .

loop_
_atom_site_aniso_label
_atom_site_aniso_U_11
_atom_site_aniso_U_22
_atom_site_aniso_U_33
_atom_site_aniso_U_12
_atom_site_aniso_U_13
_atom_site_aniso_U_23
S1 0.0657(6) 0.0700(6) 0.0411(5) -0.0402(4) 0.0034(3) -0.0127(3)
N1 0.0545(15) 0.0513(13) 0.0352(12) -0.0283(11) -0.0024(10) -0.0022(9)
N2 0.0566(15) 0.0543(14) 0.0333(12) -0.0283(12) -0.0042(10) -0.0003(10)
N3 0.0751(18) 0.0661(16) 0.0403(13) -0.0439(14) -0.0060(12) 0.0019(11)
N4 0.0653(17) 0.0581(15) 0.0480(14) -0.0341(13) -0.0116(12) 0.0018(11)
N5 0.093(2) 0.082(2) 0.073(2) -0.0397(18) -0.0040(17) -0.0306(16)
O1 0.145(2) 0.119(2) 0.0372(12) -0.0999(19) 0.0036(13) -0.0042(12)
O2 0.0811(15) 0.0682(13) 0.0326(10) -0.0449(12) 0.0014(9) -0.0052(9)
C1 0.156(4) 0.078(3) 0.062(2) -0.043(3) -0.035(2) -0.0158(19)
C2 0.074(2) 0.0541(18) 0.0452(17) -0.0130(16) -0.0175(15) -0.0104(13)
C5 0.0518(17) 0.0528(16) 0.0355(14) -0.0176(13) -0.0036(12) -0.0009(12)
C8 0.066(2) 0.0588(18) 0.0353(15) -0.0287(15) -0.0031(13) -0.0002(12)
C9 0.0544(17) 0.0432(15) 0.0353(14) -0.0201(13) -0.0055(12) -0.0010(11)
C10 0.0485(16) 0.0447(15) 0.0374(14) -0.0173(12) -0.0088(12) 0.0017(11)
C11 0.0501(17) 0.0461(15) 0.0440(16) -0.0178(13) -0.0082(13) -0.0026(12)
C12 0.0527(18) 0.0505(16) 0.0534(18) -0.0203(14) -0.0114(14) -0.0095(13)
C13 0.125(4) 0.136(4) 0.063(2) -0.099(3) 0.022(2) -0.037(2)
C14 0.137(4) 0.154(4) 0.059(2) -0.099(4) 0.023(2) -0.043(2)
C15 0.079(2) 0.0558(19) 0.075(2) -0.0306(18) -0.0219(19) -0.0083(16)
C16 0.073(2) 0.0506(17) 0.0576(19) -0.0263(16) -0.0127(16) -0.0013(13)

loop_
_atom_type_symbol
_atom_type_description
_atom_type_scat_dispersion_real
_atom_type_scat_dispersion_imag
_atom_type_scat_source
C C 0.0033 0.0016 'International Tables Vol C Tables 4.2.6.8 and 6.1.1.4'
H H 0.0000 0.0000 'International Tables Vol C Tables 4.2.6.8 and 6.1.1.4'
N N 0.0061 0.0033 'International Tables Vol C Tables 4.2.6.8 and 6.1.1.4'
O O 0.0106 0.0060 'International Tables Vol C Tables 4.2.6.8 and 6.1.1.4'
S S 0.1246 0.1234 'International Tables Vol C Tables 4.2.6.8 and 6.1.1.4'

loop_
_geom_angle_atom_site_label_1
_geom_angle_atom_site_label_2
_geom_angle_atom_site_label_3
_geom_angle
C10 S1 C11 86.09(12)
C8 N1 C9 127.9(2)
C8 N1 H1 116.1
C9 N1 H1 116.1
C9 N2 C10 124.4(2)
C9 N2 H2 117.8
C10 N2 H2 117.8
C10 N3 N4 111.7(2)
C11 N4 N3 112.8(2)
C14 N5 C15 115.8(3)
C2 C1 H1A 109.5
C2 C1 H1B 109.5
H1A C1 H1B 109.5
C2 C1 H1C 109.5
H1A C1 H1C 109.5
H1B C1 H1C 109.5
C7B C2 C3A 105.2(4)
C3A C2 C7A 116.6(4)
C7B C2 C3B 119.8(4)
C7A C2 C3B 107.3(4)
C7B C2 C1 120.0(4)
C3A C2 C1 122.8(4)
C7A C2 C1 120.5(4)
C3B C2 C1 120.1(4)
C4B C5 C6B 117.5(4)
C4A C5 C6B 104.1(4)
C4B C5 C6A 110.0(4)
C4A C5 C6A 119.8(4)
C4B C5 C8 123.5(3)
C4A C5 C8 124.9(3)
C6B C5 C8 118.9(3)
C6A C5 C8 115.3(3)
C2 C3A C4A 123.7(5)
C2 C3A H3A 118.1
C4A C3A H3A 118.1
C5 C4A C3A 119.4(5)
C5 C4A H4A 120.3
C3A C4A H4A 120.3
C7A C6A C5 118.5(5)
C7A C6A H6A 120.8
C5 C6A H6A 120.8
C6A C7A C2 120.7(5)
C6A C7A H7A 119.7
C2 C7A H7A 119.7
C4B C3B C2 116.5(5)
C4B C3B H3B 121.8
C2 C3B H3B 121.8
C5 C4B C3B 122.4(5)
C5 C4B H4B 118.8
C3B C4B H4B 118.8
C7B C6B C5 120.3(5)
C7B C6B H6B 119.9
C5 C6B H6B 119.9
C2 C7B C6B 122.7(5)
C2 C7B H7B 118.7
C6B C7B H7B 118.7
O1 C8 N1 120.4(3)
O1 C8 C5 121.8(3)
N1 C8 C5 117.7(2)
O2 C9 N2 123.3(3)
O2 C9 N1 120.5(2)
N2 C9 N1 116.2(2)
N3 C10 N2 120.5(2)
N3 C10 S1 115.5(2)
N2 C10 S1 124.0(2)
N4 C11 C12 123.7(3)
N4 C11 S1 114.0(2)
C12 C11 S1 122.3(2)
C13 C12 C16 116.6(3)
C13 C12 C11 121.4(3)
C16 C12 C11 122.0(3)
C12 C13 C14 120.2(3)
C12 C13 H13 119.9
C14 C13 H13 119.9
N5 C14 C13 123.5(4)
N5 C14 H14 118.2
C13 C14 H14 118.2
N5 C15 C16 124.3(3)
N5 C15 H15 117.8
C16 C15 H15 117.8
C15 C16 C12 119.6(3)
C15 C16 H16 120.2
C12 C16 H16 120.2

loop_
_geom_bond_atom_site_label_1
_geom_bond_atom_site_label_2
_geom_bond_distance
S1 C10 1.712(3)
S1 C11 1.733(3)
N1 C8 1.378(3)
N1 C9 1.386(3)
N1 H1 0.8600
N2 C9 1.354(3)
N2 C10 1.380(3)
N2 H2 0.8600
N3 C10 1.285(3)
N3 N4 1.379(3)
N4 C11 1.287(3)
N5 C14 1.320(5)
N5 C15 1.327(4)
O1 C8 1.225(4)
O2 C9 1.217(3)
C1 C2 1.512(4)
C1 H1A 0.9600
C1 H1B 0.9600
C1 H1C 0.9600
C2 C7B 1.264(6)
C2 C3A 1.353(6)
C2 C7A 1.424(7)
C2 C3B 1.483(6)
C5 C4B 1.335(6)
C5 C4A 1.353(6)
C5 C6B 1.425(6)
C5 C6A 1.427(6)
C5 C8 1.483(4)
C3A C4A 1.363(8)
C3A H3A 0.9300
C4A H4A 0.9300
C6A C7A 1.374(8)
C6A H6A 0.9300
C7A H7A 0.9300
C3B C4B 1.397(8)
C3B H3B 0.9300
C4B H4B 0.9300
C6B C7B 1.378(8)
C6B H6B 0.9300
C7B H7B 0.9300
C11 C12 1.475(4)
C12 C13 1.362(4)
C12 C16 1.375(4)
C13 C14 1.382(5)
C13 H13 0.9300
C14 H14 0.9300
C15 C16 1.367(5)
C15 H15 0.9300
C16 H16 0.9300

loop_
_geom_hbond_atom_site_label_D
_geom_hbond_atom_site_label_H
_geom_hbond_atom_site_label_A
_geom_hbond_site_symmetry_A
_geom_hbond_distance_DH
_geom_hbond_distance_HA
_geom_hbond_distance_DA
_geom_hbond_angle_DHA
N2 H2 O1 . 0.86 1.90 2.583(3) 135
N1 H1 O2 2_775 0.86 2.10 2.935(3) 165

loop_
_geom_torsion_atom_site_label_1
_geom_torsion_atom_site_label_2
_geom_torsion_atom_site_label_3
_geom_torsion_atom_site_label_4
_geom_torsion
C10 N3 N4 C11 0.4(4)
C7B C2 C3A C4A -43.7(7)
C7A C2 C3A C4A -9.7(8)
C3B C2 C3A C4A 75.1(7)
C1 C2 C3A C4A 174.0(5)
C4B C5 C4A C3A -89.2(8)
C6B C5 C4A C3A 30.4(7)
C6A C5 C4A C3A -9.0(8)
C8 C5 C4A C3A 172.0(4)
C2 C3A C4A C5 10.0(9)
C4B C5 C6A C7A 42.4(7)
C4A C5 C6A C7A 8.5(7)
C6B C5 C6A C7A -66.8(6)
C8 C5 C6A C7A -172.3(5)
C5 C6A C7A C2 -8.6(9)
C7B C2 C7A C6A 86.0(9)
C3A C2 C7A C6A 9.0(8)
C3B C2 C7A C6A -32.1(7)
C1 C2 C7A C6A -174.6(5)
C7B C2 C3B C4B 6.7(7)
C3A C2 C3B C4B -70.3(7)
C7A C2 C3B C4B 40.9(6)
C1 C2 C3B C4B -176.4(4)
C4A C5 C4B C3B 81.4(8)
C6B C5 C4B C3B 9.6(8)
C6A C5 C4B C3B -33.0(7)
C8 C5 C4B C3B -174.9(4)
C2 C3B C4B C5 -8.8(8)
C4B C5 C6B C7B -8.2(7)
C4A C5 C6B C7B -39.6(6)
C6A C5 C6B C7B 80.4(7)
C8 C5 C6B C7B 176.0(5)
C3A C2 C7B C6B 33.5(7)
C7A C2 C7B C6B -82.0(8)
C3B C2 C7B C6B -6.0(8)
C1 C2 C7B C6B 177.1(5)
C5 C6B C7B C2 6.8(9)
C9 N1 C8 O1 3.1(5)
C9 N1 C8 C5 -175.8(3)
C4B C5 C8 O1 158.9(4)
C4A C5 C8 O1 -162.1(4)
C6B C5 C8 O1 -25.6(5)
C6A C5 C8 O1 18.8(5)
C4B C5 C8 N1 -22.2(5)
C4A C5 C8 N1 16.8(6)
C6B C5 C8 N1 153.3(3)
C6A C5 C8 N1 -162.3(3)
C10 N2 C9 O2 1.7(5)
C10 N2 C9 N1 -179.0(2)
C8 N1 C9 O2 179.4(3)
C8 N1 C9 N2 0.1(5)
N4 N3 C10 N2 -178.3(2)
N4 N3 C10 S1 0.4(3)
C9 N2 C10 N3 -174.6(3)
C9 N2 C10 S1 6.8(4)
C11 S1 C10 N3 -0.7(2)
C11 S1 C10 N2 177.9(3)
N3 N4 C11 C12 179.5(3)
N3 N4 C11 S1 -1.0(3)
C10 S1 C11 N4 1.0(2)
C10 S1 C11 C12 -179.5(3)
N4 C11 C12 C13 176.2(3)
S1 C11 C12 C13 -3.3(5)
N4 C11 C12 C16 -3.7(5)
S1 C11 C12 C16 176.7(2)
C16 C12 C13 C14 1.4(7)
C11 C12 C13 C14 -178.6(4)
C15 N5 C14 C13 0.8(8)
C12 C13 C14 N5 -1.8(9)
C14 N5 C15 C16 0.5(6)
N5 C15 C16 C12 -0.8(6)
C13 C12 C16 C15 -0.2(5)
C11 C12 C16 C15 179.7(3)
